data_2222832
loop_
_publ_author_name
'Smith, Gary L. N.'
'Nguyen, Tam'
'Powell, Douglas R.'
'Taylor, Richard W.'

_publ_section_title
;1,15:21,35-Bis(oxydiethylene)-5,8,11,18,25,28,31,38-octaoxa-1,15,21,35-tetraazacyclotetradecane-16,20,36,40-tetraone--benzene
 (1/2): a macrotricyclic tetralactam
;
_journal_coeditor_code PK2175
_journal_issue 8
_journal_name_full 'Acta Crystallographica Section E'
_journal_page_first o1927
_journal_paper_doi 10.1107/S1600536809026531
_journal_volume 65
_journal_year 2009
_chemical_formula_iupac 'C36 H64 N4 O14, 2C6 H6'
_chemical_formula_moiety 'C36 H64 N4 O14, 2(C6 H6)'
_chemical_formula_sum 'C48 H76 N4 O14'
_chemical_formula_weight 933.13
_chemical_name_systematic
;
1,15:21,35-Bis(oxydiethylene)-5,8,11,18,25,28,31,38-octaoxa-1,15,21,35-
tetraazacyclotetradecane-16,20,36,40-tetraone--benzene (1/2)
;
_space_group_IT_number 2
_symmetry_cell_setting triclinic
_symmetry_space_group_name_Hall '-P 1'
_symmetry_space_group_name_H-M 'P -1'
_atom_sites_solution_hydrogens geom
_atom_sites_solution_primary direct
_atom_sites_solution_secondary difmap
_audit_creation_method SHELXL-97
_cell_angle_alpha 72.728(5)
_cell_angle_beta 71.758(5)
_cell_angle_gamma 68.443(6)
_cell_formula_units_Z 1
_cell_length_a 8.9632(14)
_cell_length_b 11.988(2)
_cell_length_c 12.806(2)
_cell_measurement_reflns_used 7833
_cell_measurement_temperature 100(2)
_cell_measurement_theta_max 28.26
_cell_measurement_theta_min 2.26
_cell_volume 1189.4(3)
_computing_cell_refinement 'SAINT (Bruker, 1998)'
_computing_data_collection 'SMART (Bruker, 1998)'
_computing_data_reduction 'SAINT (Bruker, 1998)'
_computing_molecular_graphics 'SHELXTL (Sheldrick, 2008)'
_computing_publication_material 'SHELXTL (Sheldrick, 2008)'
_computing_structure_refinement 'SHELXTL (Sheldrick, 2008)'
_computing_structure_solution 'SHELXTL (Sheldrick, 2008)'
_diffrn_ambient_temperature 100(2)
_diffrn_measured_fraction_theta_full 0.987
_diffrn_measured_fraction_theta_max 0.987
_diffrn_measurement_device_type 'Bruker APEX CCD'
_diffrn_measurement_method \w
_diffrn_radiation_monochromator graphite
_diffrn_radiation_source 'fine-focus sealed tube'
_diffrn_radiation_type MoK\a
_diffrn_radiation_wavelength 0.71073
_diffrn_reflns_av_R_equivalents 0.0181
_diffrn_reflns_av_sigmaI/netI 0.0309
_diffrn_reflns_limit_h_max 11
_diffrn_reflns_limit_h_min -11
_diffrn_reflns_limit_k_max 13
_diffrn_reflns_limit_k_min -14
_diffrn_reflns_limit_l_max 15
_diffrn_reflns_limit_l_min -15
_diffrn_reflns_number 9363
_diffrn_reflns_theta_full 26.00
_diffrn_reflns_theta_max 26.00
_diffrn_reflns_theta_min 2.26
_diffrn_standards_number 0
_exptl_absorpt_coefficient_mu 0.095
_exptl_absorpt_correction_T_max 0.978
_exptl_absorpt_correction_T_min 0.954
_exptl_absorpt_correction_type multi-scan
_exptl_absorpt_process_details '(SADABS; Sheldrick, 2007)'
_exptl_crystal_colour colorless
_exptl_crystal_density_diffrn 1.303
_exptl_crystal_density_method 'not measured'
_exptl_crystal_description block
_exptl_crystal_F_000 504
_exptl_crystal_size_max 0.41
_exptl_crystal_size_mid 0.37
_exptl_crystal_size_min 0.30
_refine_diff_density_max 0.274
_refine_diff_density_min -0.211
_refine_ls_extinction_coef 0.0145(16)
_refine_ls_extinction_expression Fc^*^=kFc[1+0.001xFc^2^\l^3^/sin(2\q)]^-1/4^
_refine_ls_extinction_method 'SHELXTL (Sheldrick, 2008)'
_refine_ls_goodness_of_fit_ref 1.003
_refine_ls_hydrogen_treatment constr
_refine_ls_matrix_type full
_refine_ls_number_parameters 299
_refine_ls_number_reflns 4603
_refine_ls_number_restraints 0
_refine_ls_restrained_S_all 1.003
_refine_ls_R_factor_all 0.0376
_refine_ls_R_factor_gt 0.0347
_refine_ls_shift/su_max 0.001
_refine_ls_shift/su_mean 0.000
_refine_ls_structure_factor_coef Fsqd
_refine_ls_weighting_details 'calc w=1/[\s^2^(Fo^2^)+(0.04P)^2^+0.42P] where P=(Fo^2^+2Fc^2^)/3'
_refine_ls_weighting_scheme calc
_refine_ls_wR_factor_gt 0.0866
_refine_ls_wR_factor_ref 0.0888
_reflns_number_gt 4198
_reflns_number_total 4603
_reflns_threshold_expression I>2\s(I)
_cod_data_source_file pk2175.cif
_cod_data_source_block I
_cod_database_code 2222832
_cod_database_fobs_code 2222832

loop_
_symmetry_equiv_pos_as_xyz
'x, y, z'
'-x, -y, -z'

loop_
_atom_site_type_symbol
_atom_site_label
_atom_site_fract_x
_atom_site_fract_y
_atom_site_fract_z
_atom_site_U_iso_or_equiv
_atom_site_adp_type
_atom_site_calc_flag
_atom_site_refinement_flags
_atom_site_occupancy
_atom_site_disorder_assembly
_atom_site_disorder_group
N N1 0.47767(12) 0.74664(8) 0.56224(8) 0.0167(2) Uani d . 1 . .
C C2 0.53952(14) 0.83074(10) 0.46324(9) 0.0186(2) Uani d . 1 . .
H H2A 0.6567 0.7900 0.4317 0.022 Uiso calc R 1 . .
H H2B 0.5341 0.9039 0.4868 0.022 Uiso calc R 1 . .
C C3 0.44488(14) 0.87172(10) 0.37224(9) 0.0188(2) Uani d . 1 . .
H H3A 0.5076 0.9109 0.3015 0.023 Uiso calc R 1 . .
H H3B 0.4303 0.7998 0.3585 0.023 Uiso calc R 1 . .
O O4 0.28675(10) 0.95714(7) 0.40616(7) 0.02112(19) Uani d . 1 . .
C C5 0.18854(16) 0.99679(11) 0.32485(10) 0.0224(3) Uani d . 1 . .
H H5A 0.2614 0.9827 0.2508 0.027 Uiso calc R 1 . .
H H5B 0.1317 1.0859 0.3176 0.027 Uiso calc R 1 . .
C C6 0.06115(15) 0.92948(11) 0.35714(10) 0.0217(3) Uani d . 1 . .
H H6A -0.0156 0.9479 0.4289 0.026 Uiso calc R 1 . .
H H6B -0.0037 0.9605 0.2989 0.026 Uiso calc R 1 . .
N N7 0.13369(12) 0.79611(9) 0.36959(8) 0.0176(2) Uani d . 1 . .
C C8 0.12705(14) 0.72108(11) 0.48393(9) 0.0179(2) Uani d . 1 . .
H H8A 0.1507 0.7626 0.5304 0.021 Uiso calc R 1 . .
H H8B 0.2139 0.6412 0.4809 0.021 Uiso calc R 1 . .
C C9 -0.03960(14) 0.69865(11) 0.53976(9) 0.0208(3) Uani d . 1 . .
H H9A -0.1261 0.7780 0.5470 0.025 Uiso calc R 1 . .
H H9B -0.0663 0.6605 0.4919 0.025 Uiso calc R 1 . .
C C10 -0.03863(15) 0.61574(11) 0.65499(10) 0.0215(3) Uani d . 1 . .
H H10A -0.1487 0.6043 0.6904 0.026 Uiso calc R 1 . .
H H10B 0.0429 0.5344 0.6479 0.026 Uiso calc R 1 . .
O O11 0.00290(10) 0.66990(7) 0.72305(6) 0.02062(19) Uani d . 1 . .
C C12 -0.04284(15) 0.61758(12) 0.83951(9) 0.0228(3) Uani d . 1 . .
H H12A -0.0026 0.5271 0.8509 0.027 Uiso calc R 1 . .
H H12B -0.1645 0.6429 0.8651 0.027 Uiso calc R 1 . .
C C13 0.02910(15) 0.65877(12) 0.90752(10) 0.0236(3) Uani d . 1 . .
H H13A 0.0266 0.7453 0.8757 0.028 Uiso calc R 1 . .
H H13B -0.0368 0.6529 0.9860 0.028 Uiso calc R 1 . .
O O14 0.19488(10) 0.58292(8) 0.90553(7) 0.0235(2) Uani d . 1 . .
C C15 0.26383(16) 0.59898(12) 0.98450(10) 0.0256(3) Uani d . 1 . .
H H15A 0.3544 0.5238 1.0025 0.031 Uiso calc R 1 . .
H H15B 0.1782 0.6097 1.0548 0.031 Uiso calc R 1 . .
C C16 0.32977(16) 0.70713(12) 0.94297(10) 0.0254(3) Uani d . 1 . .
H H16A 0.2425 0.7826 0.9204 0.031 Uiso calc R 1 . .
H H16B 0.3661 0.7186 1.0035 0.031 Uiso calc R 1 . .
O O17 0.46530(10) 0.68442(8) 0.84922(7) 0.0226(2) Uani d . 1 . .
C C18 0.50076(16) 0.79286(12) 0.77925(10) 0.0247(3) Uani d . 1 . .
H H18A 0.6099 0.7698 0.7272 0.030 Uiso calc R 1 . .
H H18B 0.5070 0.8421 0.8267 0.030 Uiso calc R 1 . .
C C19 0.37289(16) 0.87074(11) 0.71125(10) 0.0235(3) Uani d . 1 . .
H H19A 0.4124 0.9382 0.6575 0.028 Uiso calc R 1 . .
H H19B 0.2697 0.9081 0.7628 0.028 Uiso calc R 1 . .
C C20 0.33413(14) 0.80088(10) 0.64589(9) 0.0177(2) Uani d . 1 . .
H H20A 0.2915 0.7348 0.6996 0.021 Uiso calc R 1 . .
H H20B 0.2461 0.8576 0.6072 0.021 Uiso calc R 1 . .
C C21 0.54820(14) 0.62431(10) 0.56542(9) 0.0159(2) Uani d . 1 . .
O O22 0.66849(10) 0.58351(7) 0.49363(6) 0.01991(19) Uani d . 1 . .
C C23 0.46919(14) 0.53806(10) 0.66279(9) 0.0180(2) Uani d . 1 . .
H H23A 0.4537 0.5610 0.7345 0.022 Uiso calc R 1 . .
H H23B 0.3593 0.5472 0.6537 0.022 Uiso calc R 1 . .
O O24 0.56807(9) 0.41414(7) 0.66696(6) 0.01685(18) Uani d . 1 . .
C C25 0.70820(14) 0.38705(10) 0.71013(9) 0.0184(2) Uani d . 1 . .
H H25A 0.6741 0.4119 0.7833 0.022 Uiso calc R 1 . .
H H25B 0.7847 0.4319 0.6574 0.022 Uiso calc R 1 . .
C C26 0.79233(13) 0.24948(10) 0.72452(9) 0.0166(2) Uani d . 1 . .
O O27 0.79022(10) 0.18395(7) 0.81918(6) 0.02115(19) Uani d . 1 . .
C C1S 0.23336(16) 0.07749(12) 0.97250(11) 0.0275(3) Uani d . 1 . .
H H1S 0.2265 0.0058 1.0285 0.033 Uiso calc R 1 . .
C C2S 0.13507(16) 0.12252(12) 0.89521(10) 0.0258(3) Uani d . 1 . .
H H2S 0.0591 0.0824 0.8989 0.031 Uiso calc R 1 . .
C C3S 0.14782(15) 0.22620(12) 0.81243(10) 0.0253(3) Uani d . 1 . .
H H3S 0.0809 0.2566 0.7593 0.030 Uiso calc R 1 . .
C C4S 0.25741(15) 0.28561(12) 0.80677(10) 0.0252(3) Uani d . 1 . .
H H4S 0.2665 0.3560 0.7495 0.030 Uiso calc R 1 . .
C C5S 0.35382(15) 0.24199(12) 0.88490(11) 0.0257(3) Uani d . 1 . .
H H5S 0.4279 0.2833 0.8820 0.031 Uiso calc R 1 . .
C C6S 0.34207(16) 0.13823(12) 0.96721(11) 0.0273(3) Uani d . 1 . .
H H6S 0.4087 0.1083 1.0204 0.033 Uiso calc R 1 . .

loop_
_atom_site_aniso_label
_atom_site_aniso_U_11
_atom_site_aniso_U_22
_atom_site_aniso_U_33
_atom_site_aniso_U_12
_atom_site_aniso_U_13
_atom_site_aniso_U_23
N1 0.0211(5) 0.0133(5) 0.0153(4) -0.0056(4) -0.0043(4) -0.0019(4)
C2 0.0237(6) 0.0147(5) 0.0178(5) -0.0080(5) -0.0051(4) -0.0009(4)
C3 0.0229(6) 0.0154(5) 0.0176(5) -0.0050(5) -0.0048(4) -0.0034(4)
O4 0.0265(4) 0.0169(4) 0.0188(4) -0.0007(3) -0.0096(3) -0.0049(3)
C5 0.0309(7) 0.0144(6) 0.0202(6) -0.0014(5) -0.0122(5) -0.0013(4)
C6 0.0238(6) 0.0173(6) 0.0207(6) 0.0020(5) -0.0092(5) -0.0054(5)
N7 0.0191(5) 0.0153(5) 0.0165(5) -0.0014(4) -0.0066(4) -0.0027(4)
C8 0.0190(6) 0.0196(6) 0.0149(5) -0.0045(5) -0.0059(4) -0.0030(4)
C9 0.0199(6) 0.0238(6) 0.0203(6) -0.0058(5) -0.0070(5) -0.0056(5)
C10 0.0228(6) 0.0219(6) 0.0224(6) -0.0096(5) -0.0046(5) -0.0053(5)
O11 0.0266(4) 0.0225(4) 0.0148(4) -0.0122(4) -0.0041(3) -0.0017(3)
C12 0.0212(6) 0.0262(6) 0.0169(6) -0.0085(5) -0.0020(4) 0.0006(5)
C13 0.0221(6) 0.0262(6) 0.0168(5) -0.0020(5) -0.0028(5) -0.0047(5)
O14 0.0207(4) 0.0255(5) 0.0236(4) -0.0031(4) -0.0064(3) -0.0075(4)
C15 0.0279(7) 0.0303(7) 0.0184(6) -0.0102(5) -0.0079(5) -0.0005(5)
C16 0.0303(7) 0.0304(7) 0.0164(6) -0.0111(5) -0.0030(5) -0.0062(5)
O17 0.0236(4) 0.0240(5) 0.0183(4) -0.0061(4) -0.0051(3) -0.0026(3)
C18 0.0294(7) 0.0307(7) 0.0198(6) -0.0161(5) -0.0047(5) -0.0056(5)
C19 0.0367(7) 0.0159(6) 0.0181(6) -0.0090(5) -0.0057(5) -0.0034(4)
C20 0.0205(6) 0.0139(5) 0.0165(5) -0.0020(4) -0.0050(4) -0.0031(4)
C21 0.0190(6) 0.0151(5) 0.0154(5) -0.0044(4) -0.0071(4) -0.0031(4)
O22 0.0209(4) 0.0173(4) 0.0186(4) -0.0047(3) -0.0017(3) -0.0038(3)
C23 0.0179(6) 0.0128(5) 0.0200(5) -0.0026(4) -0.0027(4) -0.0032(4)
O24 0.0179(4) 0.0119(4) 0.0206(4) -0.0031(3) -0.0066(3) -0.0027(3)
C25 0.0217(6) 0.0172(6) 0.0181(5) -0.0054(5) -0.0076(4) -0.0039(4)
C26 0.0160(5) 0.0174(6) 0.0185(5) -0.0051(4) -0.0074(4) -0.0028(4)
O27 0.0256(4) 0.0196(4) 0.0169(4) -0.0050(3) -0.0081(3) -0.0009(3)
C1S 0.0335(7) 0.0196(6) 0.0252(6) -0.0047(5) -0.0063(5) -0.0032(5)
C2S 0.0256(6) 0.0269(7) 0.0273(6) -0.0102(5) -0.0033(5) -0.0092(5)
C3S 0.0212(6) 0.0309(7) 0.0215(6) -0.0039(5) -0.0061(5) -0.0060(5)
C4S 0.0230(6) 0.0242(6) 0.0227(6) -0.0059(5) -0.0008(5) -0.0029(5)
C5S 0.0193(6) 0.0302(7) 0.0291(6) -0.0077(5) -0.0013(5) -0.0125(5)
C6S 0.0246(6) 0.0299(7) 0.0256(6) 0.0006(5) -0.0104(5) -0.0096(5)

loop_
_atom_type_symbol
_atom_type_description
_atom_type_scat_dispersion_real
_atom_type_scat_dispersion_imag
_atom_type_scat_source
C C 0.0033 0.0016 'International Tables Vol C Tables 4.2.6.8 and 6.1.1.4'
H H 0.0000 0.0000 'International Tables Vol C Tables 4.2.6.8 and 6.1.1.4'
N N 0.0061 0.0033 'International Tables Vol C Tables 4.2.6.8 and 6.1.1.4'
O O 0.0106 0.0060 'International Tables Vol C Tables 4.2.6.8 and 6.1.1.4'

loop_
_geom_angle_atom_site_label_1
_geom_angle_atom_site_label_2
_geom_angle_atom_site_label_3
_geom_angle_site_symmetry_1
_geom_angle_site_symmetry_3
_geom_angle
_geom_angle_publ_flag
C21 N1 C2 . . 117.64(9) ?
C21 N1 C20 . . 124.81(9) ?
C2 N1 C20 . . 117.31(9) ?
N1 C2 C3 . . 113.65(9) ?
N1 C2 H2A . . 108.8 ?
C3 C2 H2A . . 108.8 ?
N1 C2 H2B . . 108.8 ?
C3 C2 H2B . . 108.8 ?
H2A C2 H2B . . 107.7 ?
O4 C3 C2 . . 109.78(9) ?
O4 C3 H3A . . 109.7 ?
C2 C3 H3A . . 109.7 ?
O4 C3 H3B . . 109.7 ?
C2 C3 H3B . . 109.7 ?
H3A C3 H3B . . 108.2 ?
C5 O4 C3 . . 112.59(8) ?
O4 C5 C6 . . 112.06(9) ?
O4 C5 H5A . . 109.2 ?
C6 C5 H5A . . 109.2 ?
O4 C5 H5B . . 109.2 ?
C6 C5 H5B . . 109.2 ?
H5A C5 H5B . . 107.9 ?
N7 C6 C5 . . 113.36(10) ?
N7 C6 H6A . . 108.9 ?
C5 C6 H6A . . 108.9 ?
N7 C6 H6B . . 108.9 ?
C5 C6 H6B . . 108.9 ?
H6A C6 H6B . . 107.7 ?
C26 N7 C6 2_666 . 117.95(9) ?
C26 N7 C8 2_666 . 124.07(9) ?
C6 N7 C8 . . 117.93(9) ?
N7 C8 C9 . . 112.88(9) ?
N7 C8 H8A . . 109.0 ?
C9 C8 H8A . . 109.0 ?
N7 C8 H8B . . 109.0 ?
C9 C8 H8B . . 109.0 ?
H8A C8 H8B . . 107.8 ?
C10 C9 C8 . . 111.23(9) ?
C10 C9 H9A . . 109.4 ?
C8 C9 H9A . . 109.4 ?
C10 C9 H9B . . 109.4 ?
C8 C9 H9B . . 109.4 ?
H9A C9 H9B . . 108.0 ?
O11 C10 C9 . . 109.22(9) ?
O11 C10 H10A . . 109.8 ?
C9 C10 H10A . . 109.8 ?
O11 C10 H10B . . 109.8 ?
C9 C10 H10B . . 109.8 ?
H10A C10 H10B . . 108.3 ?
C10 O11 C12 . . 111.42(9) ?
O11 C12 C13 . . 110.40(10) ?
O11 C12 H12A . . 109.6 ?
C13 C12 H12A . . 109.6 ?
O11 C12 H12B . . 109.6 ?
C13 C12 H12B . . 109.6 ?
H12A C12 H12B . . 108.1 ?
O14 C13 C12 . . 109.13(10) ?
O14 C13 H13A . . 109.9 ?
C12 C13 H13A . . 109.9 ?
O14 C13 H13B . . 109.9 ?
C12 C13 H13B . . 109.9 ?
H13A C13 H13B . . 108.3 ?
C13 O14 C15 . . 113.38(9) ?
O14 C15 C16 . . 113.48(10) ?
O14 C15 H15A . . 108.9 ?
C16 C15 H15A . . 108.9 ?
O14 C15 H15B . . 108.9 ?
C16 C15 H15B . . 108.9 ?
H15A C15 H15B . . 107.7 ?
O17 C16 C15 . . 108.46(10) ?
O17 C16 H16A . . 110.0 ?
C15 C16 H16A . . 110.0 ?
O17 C16 H16B . . 110.0 ?
C15 C16 H16B . . 110.0 ?
H16A C16 H16B . . 108.4 ?
C18 O17 C16 . . 113.39(9) ?
O17 C18 C19 . . 112.94(10) ?
O17 C18 H18A . . 109.0 ?
C19 C18 H18A . . 109.0 ?
O17 C18 H18B . . 109.0 ?
C19 C18 H18B . . 109.0 ?
H18A C18 H18B . . 107.8 ?
C18 C19 C20 . . 114.43(10) ?
C18 C19 H19A . . 108.7 ?
C20 C19 H19A . . 108.7 ?
C18 C19 H19B . . 108.7 ?
C20 C19 H19B . . 108.7 ?
H19A C19 H19B . . 107.6 ?
N1 C20 C19 . . 113.30(10) ?
N1 C20 H20A . . 108.9 ?
C19 C20 H20A . . 108.9 ?
N1 C20 H20B . . 108.9 ?
C19 C20 H20B . . 108.9 ?
H20A C20 H20B . . 107.7 ?
O22 C21 N1 . . 122.34(10) ?
O22 C21 C23 . . 120.75(10) ?
N1 C21 C23 . . 116.91(9) ?
O24 C23 C21 . . 111.41(9) ?
O24 C23 H23A . . 109.3 ?
C21 C23 H23A . . 109.3 ?
O24 C23 H23B . . 109.3 ?
C21 C23 H23B . . 109.3 ?
H23A C23 H23B . . 108.0 ?
C23 O24 C25 . . 112.15(8) ?
O24 C25 C26 . . 107.45(9) ?
O24 C25 H25A . . 110.2 ?
C26 C25 H25A . . 110.2 ?
O24 C25 H25B . . 110.2 ?
C26 C25 H25B . . 110.2 ?
H25A C25 H25B . . 108.5 ?
O27 C26 N7 . 2_666 122.37(10) ?
O27 C26 C25 . . 120.34(10) ?
N7 C26 C25 2_666 . 117.29(10) ?
C2S C1S C6S . . 119.43(12) ?
C2S C1S H1S . . 120.3 ?
C6S C1S H1S . . 120.3 ?
C1S C2S C3S . . 119.94(12) ?
C1S C2S H2S . . 120.0 ?
C3S C2S H2S . . 120.0 ?
C4S C3S C2S . . 120.43(12) ?
C4S C3S H3S . . 119.8 ?
C2S C3S H3S . . 119.8 ?
C3S C4S C5S . . 119.77(12) ?
C3S C4S H4S . . 120.1 ?
C5S C4S H4S . . 120.1 ?
C6S C5S C4S . . 119.96(12) ?
C6S C5S H5S . . 120.0 ?
C4S C5S H5S . . 120.0 ?
C5S C6S C1S . . 120.47(12) ?
C5S C6S H6S . . 119.8 ?
C1S C6S H6S . . 119.8 ?

loop_
_geom_bond_atom_site_label_1
_geom_bond_atom_site_label_2
_geom_bond_site_symmetry_2
_geom_bond_distance
_geom_bond_publ_flag
N1 C21 . 1.3606(15) ?
N1 C2 . 1.4639(14) ?
N1 C20 . 1.4702(14) ?
C2 C3 . 1.5137(15) ?
C2 H2A . 0.9900 ?
C2 H2B . 0.9900 ?
C3 O4 . 1.4347(14) ?
C3 H3A . 0.9900 ?
C3 H3B . 0.9900 ?
O4 C5 . 1.4344(14) ?
C5 C6 . 1.5196(18) ?
C5 H5A . 0.9900 ?
C5 H5B . 0.9900 ?
C6 N7 . 1.4677(15) ?
C6 H6A . 0.9900 ?
C6 H6B . 0.9900 ?
N7 C26 2_666 1.3473(15) ?
N7 C8 . 1.4695(14) ?
C8 C9 . 1.5254(16) ?
C8 H8A . 0.9900 ?
C8 H8B . 0.9900 ?
C9 C10 . 1.5153(16) ?
C9 H9A . 0.9900 ?
C9 H9B . 0.9900 ?
C10 O11 . 1.4270(14) ?
C10 H10A . 0.9900 ?
C10 H10B . 0.9900 ?
O11 C12 . 1.4271(13) ?
C12 C13 . 1.5030(17) ?
C12 H12A . 0.9900 ?
C12 H12B . 0.9900 ?
C13 O14 . 1.4257(15) ?
C13 H13A . 0.9900 ?
C13 H13B . 0.9900 ?
O14 C15 . 1.4269(14) ?
C15 C16 . 1.5066(18) ?
C15 H15A . 0.9900 ?
C15 H15B . 0.9900 ?
C16 O17 . 1.4245(14) ?
C16 H16A . 0.9900 ?
C16 H16B . 0.9900 ?
O17 C18 . 1.4240(14) ?
C18 C19 . 1.5163(18) ?
C18 H18A . 0.9900 ?
C18 H18B . 0.9900 ?
C19 C20 . 1.5281(16) ?
C19 H19A . 0.9900 ?
C19 H19B . 0.9900 ?
C20 H20A . 0.9900 ?
C20 H20B . 0.9900 ?
C21 O22 . 1.2272(14) ?
C21 C23 . 1.5314(15) ?
C23 O24 . 1.4178(13) ?
C23 H23A . 0.9900 ?
C23 H23B . 0.9900 ?
O24 C25 . 1.4202(13) ?
C25 C26 . 1.5216(16) ?
C25 H25A . 0.9900 ?
C25 H25B . 0.9900 ?
C26 O27 . 1.2321(14) ?
C26 N7 2_666 1.3473(15) ?
C1S C2S . 1.3879(18) ?
C1S C6S . 1.3910(19) ?
C1S H1S . 0.9500 ?
C2S C3S . 1.3884(18) ?
C2S H2S . 0.9500 ?
C3S C4S . 1.3842(19) ?
C3S H3S . 0.9500 ?
C4S C5S . 1.3856(18) ?
C4S H4S . 0.9500 ?
C5S C6S . 1.3848(19) ?
C5S H5S . 0.9500 ?
C6S H6S . 0.9500 ?

loop_
_geom_torsion_atom_site_label_1
_geom_torsion_atom_site_label_2
_geom_torsion_atom_site_label_3
_geom_torsion_atom_site_label_4
_geom_torsion_site_symmetry_1
_geom_torsion_site_symmetry_2
_geom_torsion_site_symmetry_3
_geom_torsion_site_symmetry_4
_geom_torsion
_geom_torsion_publ_flag
C21 N1 C2 C3 . . . . 92.67(12) ?
C20 N1 C2 C3 . . . . -81.95(12) ?
N1 C2 C3 O4 . . . . 73.21(12) ?
C2 C3 O4 C5 . . . . -178.20(9) ?
C3 O4 C5 C6 . . . . 100.21(11) ?
O4 C5 C6 N7 . . . . -59.09(13) ?
C5 C6 N7 C26 . . . 2_666 -75.20(13) ?
C5 C6 N7 C8 . . . . 102.34(11) ?
C26 N7 C8 C9 2_666 . . . -102.18(12) ?
C6 N7 C8 C9 . . . . 80.43(12) ?
N7 C8 C9 C10 . . . . 177.10(9) ?
C8 C9 C10 O11 . . . . 57.98(13) ?
C9 C10 O11 C12 . . . . 162.03(9) ?
C10 O11 C12 C13 . . . . 169.66(10) ?
O11 C12 C13 O14 . . . . -83.13(12) ?
C12 C13 O14 C15 . . . . -168.70(9) ?
C13 O14 C15 C16 . . . . -82.55(13) ?
O14 C15 C16 O17 . . . . -65.05(13) ?
C15 C16 O17 C18 . . . . 159.12(10) ?
C16 O17 C18 C19 . . . . -71.92(12) ?
O17 C18 C19 C20 . . . . -50.94(14) ?
C21 N1 C20 C19 . . . . 115.78(12) ?
C2 N1 C20 C19 . . . . -70.02(12) ?
C18 C19 C20 N1 . . . . -61.35(13) ?
C2 N1 C21 O22 . . . . 6.07(15) ?
C20 N1 C21 O22 . . . . -179.75(10) ?
C2 N1 C21 C23 . . . . -173.17(9) ?
C20 N1 C21 C23 . . . . 1.00(15) ?
O22 C21 C23 O24 . . . . 10.07(15) ?
N1 C21 C23 O24 . . . . -170.67(9) ?
C21 C23 O24 C25 . . . . 75.22(11) ?
C23 O24 C25 C26 . . . . 172.99(8) ?
O24 C25 C26 O27 . . . . -110.47(11) ?
O24 C25 C26 N7 . . . 2_666 68.94(12) ?
C6S C1S C2S C3S . . . . 1.05(19) ?
C1S C2S C3S C4S . . . . -0.38(19) ?
C2S C3S C4S C5S . . . . -0.64(18) ?
C3S C4S C5S C6S . . . . 0.98(18) ?
C4S C5S C6S C1S . . . . -0.31(19) ?
C2S C1S C6S C5S . . . . -0.71(19) ?
